data_4511680
loop_
_publ_author_name
'Croitor, Lilia'
'Coropceanu, Eduard B.'
'Masunov, Art\"em E.'
'Rivera-Jacquez, Hector J.'
'Siminel, Anatolii V.'
'Zelentsov, Vyacheslav I.'
'Datsko, Tatiana Ya.'
'Fonari, Marina S.'

_publ_section_title
;
 Polymeric Luminescent Zn(II) and Cd(II) Dicarboxylates Decorated by Oxime
 Ligands: Tuning the Dimensionality and Adsorption Capacity
;
_journal_issue 8
_journal_name_full 'Crystal Growth &amp; Design'
_journal_page_first 3935
_journal_paper_doi 10.1021/cg5005402
_journal_volume 14
_journal_year 2014
_chemical_formula_moiety 'C18 H20 Cd N4 O6, C3 H7 N O'
_chemical_formula_sum 'C21 H27 Cd N5 O7'
_chemical_formula_weight 573.88
_chemical_name_systematic
; 
 ? 
;
_space_group_IT_number 2
_symmetry_cell_setting triclinic
_symmetry_space_group_name_Hall '-P 1'
_symmetry_space_group_name_H-M 'P -1'
_atom_sites_solution_hydrogens geom
_atom_sites_solution_primary direct
_atom_sites_solution_secondary difmap
_audit_creation_method
;
CrysAlisPro, Oxford Diffraction Ltd.,
Version 1.171.35.21b (release 03-02-2012 CrysAlis171 .NET)
(compiled Feb  3 2012,10:37:01)
;
_cell_angle_alpha 66.832(7)
_cell_angle_beta 86.057(5)
_cell_angle_gamma 73.598(5)
_cell_formula_units_Z 2
_cell_length_a 9.9339(5)
_cell_length_b 10.8715(8)
_cell_length_c 13.3713(9)
_cell_measurement_reflns_used 3632
_cell_measurement_temperature 293(2)
_cell_measurement_theta_max 28.9858
_cell_measurement_theta_min 3.1571
_cell_volume 1272.10(16)
_computing_cell_refinement
;
CrysAlisPro, Agilent Technologies,
Version 1.171.35.21b (release 03-02-2012 CrysAlis171 .NET)
(compiled Feb  3 2012,10:37:01)
;
_computing_data_collection
;
CrysAlisPro, Agilent Technologies,
Version 1.171.35.21b (release 03-02-2012 CrysAlis171 .NET)
(compiled Feb  3 2012,10:37:01)
;
_computing_data_reduction
;
CrysAlisPro, Agilent Technologies,
Version 1.171.35.21b (release 03-02-2012 CrysAlis171 .NET)
(compiled Feb  3 2012,10:37:01)
;
_computing_structure_refinement 'SHELXL-97 (Sheldrick, 2008)'
_computing_structure_solution 'SHELXS-97 (Sheldrick, 2008)'
_diffrn_ambient_temperature 293(2)
_diffrn_measured_fraction_theta_full 0.997
_diffrn_measured_fraction_theta_max 0.997
_diffrn_measurement_device_type 'Xcalibur, Eos'
_diffrn_measurement_method '\w scans'
_diffrn_radiation_monochromator graphite
_diffrn_radiation_source 'fine-focus sealed tube'
_diffrn_radiation_type MoK\a
_diffrn_radiation_wavelength 0.71073
_diffrn_reflns_av_R_equivalents 0.0304
_diffrn_reflns_av_sigmaI/netI 0.0467
_diffrn_reflns_limit_h_max 11
_diffrn_reflns_limit_h_min -11
_diffrn_reflns_limit_k_max 12
_diffrn_reflns_limit_k_min -12
_diffrn_reflns_limit_l_max 15
_diffrn_reflns_limit_l_min -15
_diffrn_reflns_number 8267
_diffrn_reflns_theta_full 25.00
_diffrn_reflns_theta_max 25.00
_diffrn_reflns_theta_min 3.16
_exptl_absorpt_coefficient_mu 0.906
_exptl_absorpt_correction_T_max 1.00000
_exptl_absorpt_correction_T_min 0.85146
_exptl_absorpt_correction_type multi-scan
_exptl_absorpt_process_details
;
CrysAlisPro, Agilent Technologies,
Version 1.171.35.21b (release 03-02-2012 CrysAlis171 .NET)
(compiled Feb  3 2012,10:37:01)
Empirical absorption correction using spherical harmonics,
 implemented in SCALE3 ABSPACK scaling algorithm.
;
_exptl_crystal_colour colorless
_exptl_crystal_density_diffrn 1.498
_exptl_crystal_density_method 'not measured'
_exptl_crystal_description prism
_exptl_crystal_F_000 584
_exptl_crystal_size_max 0.45
_exptl_crystal_size_mid 0.40
_exptl_crystal_size_min 0.30
_refine_diff_density_max 0.656
_refine_diff_density_min -0.534
_refine_diff_density_rms 0.080
_refine_ls_extinction_method none
_refine_ls_goodness_of_fit_ref 0.999
_refine_ls_hydrogen_treatment constr
_refine_ls_matrix_type full
_refine_ls_number_parameters 334
_refine_ls_number_reflns 4465
_refine_ls_number_restraints 9
_refine_ls_restrained_S_all 1.003
_refine_ls_R_factor_all 0.0417
_refine_ls_R_factor_gt 0.0354
_refine_ls_shift/su_max 0.006
_refine_ls_shift/su_mean 0.000
_refine_ls_structure_factor_coef Fsqd
_refine_ls_weighting_details 'calc w=1/[\s^2^(Fo^2^)+(0.0623P)^2^+0.0000P] where P=(Fo^2^+2Fc^2^)/3'
_refine_ls_weighting_scheme calc
_refine_ls_wR_factor_gt 0.0922
_refine_ls_wR_factor_ref 0.0972
_reflns_number_gt 3993
_reflns_number_total 4465
_reflns_threshold_expression >2sigma(I)
_cod_data_source_file cg5005402_si_002.cif
_cod_data_source_block comp8
_cod_depositor_comments 'Adding full bibliography for 4511672--4511682.cif.'
_cod_original_cell_volume 1272.10(14)
_cod_original_sg_symbol_H-M P-1
_cod_database_code 4511680

loop_
_symmetry_equiv_pos_as_xyz
'x, y, z'
'-x, -y, -z'

loop_
_atom_site_label
_atom_site_type_symbol
_atom_site_fract_x
_atom_site_fract_y
_atom_site_fract_z
_atom_site_U_iso_or_equiv
_atom_site_adp_type
_atom_site_occupancy
_atom_site_symmetry_multiplicity
_atom_site_calc_flag
_atom_site_refinement_flags
_atom_site_disorder_assembly
_atom_site_disorder_group
Cd1 Cd 0.63409(2) 0.40425(2) 0.120041(17) 0.03409(11) Uani 1 1 d U . .
O1 O 0.1141(3) 0.5700(3) 0.6211(2) 0.0655(8) Uani 1 1 d . . .
H1 H 0.1251 0.6218 0.6489 0.098 Uiso 1 1 calc R . .
O2 O 1.2802(3) 0.1022(3) -0.2587(2) 0.0621(8) Uani 1 1 d . . .
H2 H 1.2960 0.0241 -0.2590 0.093 Uiso 1 1 calc R . .
O3 O 0.7991(3) 0.2923(3) 0.2764(2) 0.0511(6) Uani 1 1 d . . .
O4 O 0.6987(3) 0.1598(3) 0.2380(2) 0.0522(7) Uani 1 1 d . . .
O5 O 0.6685(3) 0.6240(3) 0.0921(2) 0.0534(7) Uani 1 1 d . . .
O6 O 0.5327(3) 0.6297(3) -0.0293(2) 0.0536(7) Uani 1 1 d U . .
N1 N 0.4683(3) 0.4449(3) 0.2434(3) 0.0469(7) Uani 1 1 d . . .
N2 N 0.2090(3) 0.5687(4) 0.5410(2) 0.0510(8) Uani 1 1 d . . .
N3 N 0.8097(3) 0.3524(3) 0.0071(2) 0.0409(7) Uani 1 1 d . . .
N4 N 1.1685(3) 0.1233(3) -0.1936(3) 0.0556(8) Uani 1 1 d . A .
C1 C 0.4844(4) 0.5194(5) 0.2983(3) 0.0594(11) Uani 1 1 d . . .
H1A H 0.5560 0.5629 0.2798 0.071 Uiso 1 1 calc R . .
C2 C 0.4007(4) 0.5349(5) 0.3805(4) 0.0623(11) Uani 1 1 d . . .
H2A H 0.4179 0.5858 0.4177 0.075 Uiso 1 1 calc R . .
C3 C 0.2912(4) 0.4757(5) 0.4084(3) 0.0581(11) Uani 1 1 d . . .
C4 C 0.2751(6) 0.3994(7) 0.3511(5) 0.098(2) Uani 1 1 d . . .
H4 H 0.2036 0.3557 0.3672 0.117 Uiso 1 1 calc R . .
C5 C 0.3640(5) 0.3878(6) 0.2708(4) 0.0847(17) Uani 1 1 d . . .
H5 H 0.3499 0.3362 0.2331 0.102 Uiso 1 1 calc R . .
C6 C 0.1993(4) 0.4895(5) 0.4965(4) 0.0653(12) Uani 1 1 d . . .
H6 H 0.1336 0.4390 0.5193 0.078 Uiso 1 1 calc R . .
C7 C 0.8808(5) 0.4363(5) -0.0501(4) 0.0715(14) Uani 1 1 d . A .
H7 H 0.8584 0.5239 -0.0473 0.086 Uiso 1 1 calc R . .
C8 C 0.9880(5) 0.4054(5) -0.1152(4) 0.0729(14) Uani 1 1 d . . .
H8 H 1.0356 0.4709 -0.1535 0.087 Uiso 1 1 calc R A .
C9 C 1.0238(3) 0.2808(4) -0.1235(3) 0.0421(8) Uani 1 1 d . A .
C10A C 0.965(3) 0.1828(14) -0.0475(18) 0.098(6) Uani 0.67(3) 1 d P A 1
H10A H 0.9969 0.0900 -0.0391 0.118 Uiso 0.67(3) 1 calc PR A 1
C11A C 0.861(2) 0.2226(12) 0.0149(17) 0.089(6) Uani 0.67(3) 1 d P A 1
H11A H 0.8239 0.1546 0.0656 0.106 Uiso 0.67(3) 1 calc PR A 1
C10B C 0.9170(16) 0.2146(19) -0.0960(19) 0.035(5) Uani 0.33(3) 1 d P A 2
H10B H 0.9155 0.1459 -0.1205 0.042 Uiso 0.33(3) 1 calc PR A 2
C11B C 0.8141(19) 0.254(2) -0.032(2) 0.043(5) Uani 0.33(3) 1 d P A 2
H11B H 0.7430 0.2097 -0.0134 0.052 Uiso 0.33(3) 1 calc PR A 2
C12 C 1.1380(4) 0.2421(4) -0.1897(3) 0.0467(8) Uani 1 1 d . . .
H12 H 1.1882 0.3049 -0.2289 0.056 Uiso 1 1 calc R A .
C13 C 0.7820(4) 0.1753(4) 0.2950(3) 0.0472(9) Uani 1 1 d . . .
C14 C 0.8633(5) 0.0466(5) 0.3895(4) 0.0717(13) Uani 1 1 d . . .
H14A H 0.7960 0.0045 0.4366 0.086 Uiso 1 1 calc R . .
H14B H 0.9181 -0.0198 0.3603 0.086 Uiso 1 1 calc R . .
C15 C 0.9586(5) 0.0682(5) 0.4569(4) 0.0692(13) Uani 1 1 d . . .
H15A H 0.9042 0.1279 0.4919 0.083 Uiso 1 1 calc R . .
H15B H 1.0234 0.1150 0.4104 0.083 Uiso 1 1 calc R . .
C16 C 0.5110(5) 0.9226(4) 0.0247(4) 0.0573(10) Uani 1 1 d . . .
H16A H 0.5749 0.8843 0.0880 0.069 Uiso 1 1 calc R . .
H16B H 0.4217 0.9057 0.0507 0.069 Uiso 1 1 calc R . .
C17 C 0.5642(7) 0.8449(5) -0.0419(4) 0.0898(18) Uani 1 1 d . . .
H17A H 0.6521 0.8638 -0.0699 0.108 Uiso 1 1 calc R . .
H17B H 0.4986 0.8804 -0.1039 0.108 Uiso 1 1 calc R . .
C18 C 0.5893(4) 0.6910(3) 0.0104(3) 0.0401(8) Uani 1 1 d . . .
O1S O 0.1761(11) 0.2249(10) 0.2231(9) 0.157(3) Uani 0.710(5) 1 d PD B 1
N1S N 0.2184(9) -0.0016(9) 0.2550(9) 0.125(3) Uani 0.710(5) 1 d PD B 1
C1S C 0.1490(13) 0.1333(14) 0.2105(11) 0.149(3) Uani 0.710(5) 1 d PD B 1
H1S H 0.0712 0.1574 0.1648 0.179 Uiso 0.710(5) 1 calc PR B 1
C2S C 0.1831(11) -0.1026(12) 0.2415(11) 0.149(3) Uani 0.710(5) 1 d PD B 1
H2S1 H 0.0956 -0.0649 0.1997 0.223 Uiso 0.710(5) 1 calc PR B 1
H2S2 H 0.1732 -0.1715 0.3114 0.223 Uiso 0.710(5) 1 calc PR B 1
H2S3 H 0.2548 -0.1447 0.2037 0.223 Uiso 0.710(5) 1 calc PR B 1
C3S C 0.3275(16) -0.0390(14) 0.3322(14) 0.149(3) Uani 0.710(5) 1 d PD B 1
H3S1 H 0.3590 0.0410 0.3211 0.223 Uiso 0.710(5) 1 calc PR B 1
H3S2 H 0.4042 -0.1107 0.3240 0.223 Uiso 0.710(5) 1 calc PR B 1
H3S3 H 0.2937 -0.0727 0.4042 0.223 Uiso 0.710(5) 1 calc PR B 1
O1P O 0.252(3) 0.130(2) 0.300(2) 0.157(3) Uani 0.290(5) 1 d PD B 2
N1P N 0.372(2) -0.079(2) 0.358(2) 0.125(3) Uani 0.290(5) 1 d PD B 2
C1P C 0.358(3) 0.052(2) 0.353(2) 0.149(3) Uani 0.290(5) 1 d PD B 2
H1P H 0.4197 0.0773 0.3848 0.179 Uiso 0.290(5) 1 calc PR B 2
C2P C 0.451(3) -0.172(3) 0.442(2) 0.149(3) Uani 0.290(5) 1 d PD B 2
H2P1 H 0.4034 -0.2408 0.4833 0.223 Uiso 0.290(5) 1 calc PR B 2
H2P2 H 0.4709 -0.1287 0.4874 0.223 Uiso 0.290(5) 1 calc PR B 2
H2P3 H 0.5378 -0.2169 0.4186 0.223 Uiso 0.290(5) 1 calc PR B 2
C3P C 0.278(3) -0.105(3) 0.303(3) 0.149(3) Uani 0.290(5) 1 d PD B 2
H3P1 H 0.2514 -0.1864 0.3513 0.223 Uiso 0.290(5) 1 calc PR B 2
H3P2 H 0.3216 -0.1216 0.2416 0.223 Uiso 0.290(5) 1 calc PR B 2
H3P3 H 0.1966 -0.0269 0.2793 0.223 Uiso 0.290(5) 1 calc PR B 2

loop_
_atom_site_aniso_label
_atom_site_aniso_U_11
_atom_site_aniso_U_22
_atom_site_aniso_U_33
_atom_site_aniso_U_23
_atom_site_aniso_U_13
_atom_site_aniso_U_12
Cd1 0.03864(16) 0.02605(16) 0.03422(16) -0.01321(12) -0.00299(10) -0.00077(10)
O1 0.0779(18) 0.079(2) 0.0612(18) -0.0459(17) 0.0288(14) -0.0324(16)
O2 0.0628(16) 0.0557(18) 0.079(2) -0.0425(16) 0.0282(14) -0.0158(13)
O3 0.0628(15) 0.0380(15) 0.0408(14) -0.0116(12) -0.0152(11) 0.0022(11)
O4 0.0617(16) 0.0404(15) 0.0454(15) -0.0171(13) -0.0090(12) 0.0024(12)
O5 0.0729(17) 0.0361(14) 0.0522(16) -0.0149(13) -0.0143(13) -0.0160(12)
O6 0.0564(15) 0.0431(15) 0.0595(17) -0.0198(14) -0.0151(12) -0.0073(12)
N1 0.0493(17) 0.0485(19) 0.0512(18) -0.0303(16) 0.0062(13) -0.0113(14)
N2 0.0551(18) 0.061(2) 0.0445(17) -0.0298(17) 0.0151(13) -0.0166(15)
N3 0.0429(15) 0.0325(16) 0.0490(17) -0.0208(14) 0.0076(12) -0.0070(12)
N4 0.0576(19) 0.049(2) 0.065(2) -0.0315(18) 0.0233(15) -0.0139(15)
C1 0.061(2) 0.082(3) 0.060(3) -0.047(3) 0.0175(19) -0.033(2)
C2 0.070(3) 0.078(3) 0.068(3) -0.054(3) 0.017(2) -0.030(2)
C3 0.055(2) 0.076(3) 0.064(3) -0.046(2) 0.0149(18) -0.024(2)
C4 0.109(4) 0.153(6) 0.117(5) -0.112(5) 0.071(3) -0.095(4)
C5 0.107(4) 0.121(5) 0.090(4) -0.087(4) 0.051(3) -0.072(4)
C6 0.065(3) 0.087(3) 0.074(3) -0.054(3) 0.027(2) -0.038(2)
C7 0.078(3) 0.045(3) 0.105(4) -0.045(3) 0.041(3) -0.022(2)
C8 0.079(3) 0.056(3) 0.108(4) -0.053(3) 0.053(3) -0.037(2)
C9 0.0471(19) 0.0340(19) 0.046(2) -0.0212(17) 0.0030(14) -0.0048(15)
C10A 0.164(14) 0.035(5) 0.083(11) -0.027(6) 0.065(10) -0.019(7)
C11A 0.140(13) 0.038(5) 0.084(10) -0.028(6) 0.071(9) -0.027(7)
C10B 0.047(8) 0.017(7) 0.045(10) -0.017(7) 0.017(6) -0.012(5)
C11B 0.045(8) 0.042(10) 0.052(11) -0.020(9) 0.009(7) -0.025(7)
C12 0.050(2) 0.041(2) 0.052(2) -0.0219(18) 0.0110(15) -0.0130(16)
C13 0.057(2) 0.031(2) 0.0362(19) -0.0097(16) 0.0021(16) 0.0088(16)
C14 0.093(3) 0.041(2) 0.061(3) -0.004(2) -0.026(2) -0.004(2)
C15 0.085(3) 0.050(3) 0.054(3) -0.007(2) -0.024(2) -0.003(2)
C16 0.076(3) 0.032(2) 0.065(3) -0.022(2) -0.005(2) -0.0105(18)
C17 0.172(5) 0.031(2) 0.059(3) -0.018(2) -0.007(3) -0.014(3)
C18 0.055(2) 0.0274(18) 0.0405(19) -0.0195(16) 0.0012(15) -0.0066(15)
O1S 0.193(9) 0.119(7) 0.189(10) -0.061(6) 0.049(6) -0.097(7)
N1S 0.100(6) 0.088(6) 0.179(9) -0.041(6) 0.018(6) -0.036(5)
C1S 0.131(6) 0.126(6) 0.168(7) -0.039(5) 0.017(4) -0.031(4)
C2S 0.131(6) 0.126(6) 0.168(7) -0.039(5) 0.017(4) -0.031(4)
C3S 0.131(6) 0.126(6) 0.168(7) -0.039(5) 0.017(4) -0.031(4)
O1P 0.193(9) 0.119(7) 0.189(10) -0.061(6) 0.049(6) -0.097(7)
N1P 0.100(6) 0.088(6) 0.179(9) -0.041(6) 0.018(6) -0.036(5)
C1P 0.131(6) 0.126(6) 0.168(7) -0.039(5) 0.017(4) -0.031(4)
C2P 0.131(6) 0.126(6) 0.168(7) -0.039(5) 0.017(4) -0.031(4)
C3P 0.131(6) 0.126(6) 0.168(7) -0.039(5) 0.017(4) -0.031(4)

loop_
_atom_type_symbol
_atom_type_description
_atom_type_scat_dispersion_real
_atom_type_scat_dispersion_imag
_atom_type_scat_source
C C 0.0033 0.0016 'International Tables Vol C Tables 4.2.6.8 and 6.1.1.4'
H H 0.0000 0.0000 'International Tables Vol C Tables 4.2.6.8 and 6.1.1.4'
Cd Cd -0.8075 1.2024 'International Tables Vol C Tables 4.2.6.8 and 6.1.1.4'
N N 0.0061 0.0033 'International Tables Vol C Tables 4.2.6.8 and 6.1.1.4'
O O 0.0106 0.0060 'International Tables Vol C Tables 4.2.6.8 and 6.1.1.4'

loop_
_geom_angle_atom_site_label_1
_geom_angle_atom_site_label_2
_geom_angle_atom_site_label_3
_geom_angle
_geom_angle_site_symmetry_1
_geom_angle_site_symmetry_3
O6 Cd1 N3 92.69(10) 2_665 .
O6 Cd1 N1 89.71(10) 2_665 .
N3 Cd1 N1 176.06(9) . .
O6 Cd1 O5 125.73(9) 2_665 .
N3 Cd1 O5 94.98(10) . .
N1 Cd1 O5 86.15(11) . .
O6 Cd1 O4 90.15(9) 2_665 .
N3 Cd1 O4 88.19(10) . .
N1 Cd1 O4 88.68(10) . .
O5 Cd1 O4 143.65(9) . .
O6 Cd1 O3 143.56(9) 2_665 .
N3 Cd1 O3 91.35(9) . .
N1 Cd1 O3 84.87(10) . .
O5 Cd1 O3 89.89(9) . .
O4 Cd1 O3 53.79(9) . .
O6 Cd1 O6 73.85(10) 2_665 .
N3 Cd1 O6 89.04(10) . .
N1 Cd1 O6 94.64(10) . .
O5 Cd1 O6 52.71(8) . .
O4 Cd1 O6 163.61(9) . .
O3 Cd1 O6 142.45(9) . .
N2 O1 H1 109.5 . .
N4 O2 H2 109.5 . .
C13 O3 Cd1 91.9(2) . .
C13 O4 Cd1 92.4(2) . .
C18 O5 Cd1 95.5(2) . .
C18 O6 Cd1 158.6(2) . 2_665
C18 O6 Cd1 91.5(2) . .
Cd1 O6 Cd1 106.15(10) 2_665 .
C5 N1 C1 116.3(3) . .
C5 N1 Cd1 123.7(3) . .
C1 N1 Cd1 119.7(2) . .
C6 N2 O1 112.7(3) . .
C7 N3 C11A 115.0(6) . .
C7 N3 C11B 111.8(10) . .
C11A N3 C11B 30.7(7) . .
C7 N3 Cd1 124.0(3) . .
C11A N3 Cd1 119.7(5) . .
C11B N3 Cd1 120.9(8) . .
C12 N4 O2 112.9(3) . .
N1 C1 C2 123.1(4) . .
N1 C1 H1A 118.4 . .
C2 C1 H1A 118.4 . .
C1 C2 C3 120.4(4) . .
C1 C2 H2A 119.8 . .
C3 C2 H2A 119.8 . .
C2 C3 C4 116.1(4) . .
C2 C3 C6 122.0(4) . .
C4 C3 C6 121.9(4) . .
C5 C4 C3 119.9(4) . .
C5 C4 H4 120.0 . .
C3 C4 H4 120.0 . .
N1 C5 C4 124.1(4) . .
N1 C5 H5 118.0 . .
C4 C5 H5 118.0 . .
N2 C6 C3 120.4(4) . .
N2 C6 H6 119.8 . .
C3 C6 H6 119.8 . .
N3 C7 C8 124.6(4) . .
N3 C7 H7 117.7 . .
C8 C7 H7 117.7 . .
C9 C8 C7 120.4(4) . .
C9 C8 H8 119.8 . .
C7 C8 H8 119.8 . .
C8 C9 C10A 114.4(5) . .
C8 C9 C10B 113.2(7) . .
C10A C9 C10B 30.6(7) . .
C8 C9 C12 122.5(3) . .
C10A C9 C12 121.7(6) . .
C10B C9 C12 120.9(7) . .
C11A C10A C9 120.0(9) . .
C11A C10A H10A 120.0 . .
C9 C10A H10A 120.0 . .
N3 C11A C10A 123.5(9) . .
N3 C11A H11A 118.2 . .
C10A C11A H11A 118.2 . .
C11B C10B C9 118.1(13) . .
C11B C10B H10B 121.0 . .
C9 C10B H10B 121.0 . .
N3 C11B C10B 124.2(14) . .
N3 C11B H11B 117.9 . .
C10B C11B H11B 117.9 . .
N4 C12 C9 119.9(3) . .
N4 C12 H12 120.0 . .
C9 C12 H12 120.0 . .
O4 C13 O3 122.0(3) . .
O4 C13 C14 117.7(4) . .
O3 C13 C14 120.3(4) . .
C15 C14 C13 116.7(4) . .
C15 C14 H14A 108.1 . .
C13 C14 H14A 108.1 . .
C15 C14 H14B 108.1 . .
C13 C14 H14B 108.1 . .
H14A C14 H14B 107.3 . .
C14 C15 C15 112.0(5) . 2_756
C14 C15 H15A 109.2 . .
C15 C15 H15A 109.2 2_756 .
C14 C15 H15B 109.2 . .
C15 C15 H15B 109.2 2_756 .
H15A C15 H15B 107.9 . .
C17 C16 C16 118.4(5) . 2_675
C17 C16 H16A 107.7 . .
C16 C16 H16A 107.7 2_675 .
C17 C16 H16B 107.7 . .
C16 C16 H16B 107.7 2_675 .
H16A C16 H16B 107.1 . .
C16 C17 C18 117.2(4) . .
C16 C17 H17A 108.0 . .
C18 C17 H17A 108.0 . .
C16 C17 H17B 108.0 . .
C18 C17 H17B 108.0 . .
H17A C17 H17B 107.2 . .
O5 C18 O6 120.1(3) . .
O5 C18 C17 119.2(3) . .
O6 C18 C17 120.7(3) . .
C2S N1S C1S 125.3(12) . .
C2S N1S C3S 118.0(11) . .
C1S N1S C3S 116.3(11) . .
O1S C1S N1S 126.8(13) . .
O1S C1S H1S 116.6 . .
N1S C1S H1S 116.6 . .
C2P N1P C1P 111(2) . .
C2P N1P C3P 124(2) . .
C1P N1P C3P 121.2(19) . .
O1P C1P N1P 109(2) . .
O1P C1P H1P 125.3 . .
N1P C1P H1P 125.3 . .
N1P C2P H2P1 109.5 . .
N1P C2P H2P2 109.5 . .
H2P1 C2P H2P2 109.5 . .
N1P C2P H2P3 109.5 . .
H2P1 C2P H2P3 109.5 . .
H2P2 C2P H2P3 109.5 . .
N1P C3P H3P1 109.5 . .
N1P C3P H3P2 109.5 . .
H3P1 C3P H3P2 109.5 . .
N1P C3P H3P3 109.5 . .
H3P1 C3P H3P3 109.5 . .
H3P2 C3P H3P3 109.5 . .

loop_
_geom_bond_atom_site_label_1
_geom_bond_atom_site_label_2
_geom_bond_distance
_geom_bond_site_symmetry_2
Cd1 O6 2.308(2) 2_665
Cd1 N3 2.322(3) .
Cd1 N1 2.328(3) .
Cd1 O5 2.388(3) .
Cd1 O4 2.417(3) .
Cd1 O3 2.425(2) .
Cd1 O6 2.457(3) .
O1 N2 1.379(4) .
O1 H1 0.8200 .
O2 N4 1.387(4) .
O2 H2 0.8200 .
O3 C13 1.255(5) .
O4 C13 1.249(5) .
O5 C18 1.229(4) .
O6 C18 1.254(4) .
O6 Cd1 2.308(2) 2_665
N1 C5 1.313(5) .
N1 C1 1.333(5) .
N2 C6 1.250(5) .
N3 C7 1.287(5) .
N3 C11A 1.321(11) .
N3 C11B 1.349(19) .
N4 C12 1.262(5) .
C1 C2 1.367(5) .
C1 H1A 0.9300 .
C2 C3 1.373(5) .
C2 H2A 0.9300 .
C3 C4 1.376(6) .
C3 C6 1.468(5) .
C4 C5 1.366(6) .
C4 H4 0.9300 .
C5 H5 0.9300 .
C6 H6 0.9300 .
C7 C8 1.381(6) .
C7 H7 0.9300 .
C8 C9 1.347(5) .
C8 H8 0.9300 .
C9 C10A 1.387(11) .
C9 C10B 1.396(15) .
C9 C12 1.460(5) .
C10A C11A 1.368(15) .
C10A H10A 0.9300 .
C11A H11A 0.9300 .
C10B C11B 1.38(3) .
C10B H10B 0.9300 .
C11B H11B 0.9300 .
C12 H12 0.9300 .
C13 C14 1.522(5) .
C14 C15 1.474(6) .
C14 H14A 0.9700 .
C14 H14B 0.9700 .
C15 C15 1.516(8) 2_756
C15 H15A 0.9700 .
C15 H15B 0.9700 .
C16 C17 1.435(6) .
C16 C16 1.502(7) 2_675
C16 H16A 0.9700 .
C16 H16B 0.9700 .
C17 C18 1.490(5) .
C17 H17A 0.9700 .
C17 H17B 0.9700 .
O1S C1S 1.175(14) .
N1S C2S 1.320(13) .
N1S C1S 1.334(13) .
N1S C3S 1.407(13) .
C1S H1S 0.9300 .
C2S H2S1 0.9600 .
C2S H2S2 0.9600 .
C2S H2S3 0.9600 .
C3S H3S1 0.9600 .
C3S H3S2 0.9600 .
C3S H3S3 0.9600 .
O1P C1P 1.20(2) .
N1P C2P 1.30(2) .
N1P C1P 1.36(2) .
N1P C3P 1.379(19) .
C1P H1P 0.9300 .
C2P H2P1 0.9600 .
C2P H2P2 0.9600 .
C2P H2P3 0.9600 .
C3P H3P1 0.9600 .
C3P H3P2 0.9600 .
C3P H3P3 0.9600 .

loop_
_geom_hbond_atom_site_label_D
_geom_hbond_atom_site_label_H
_geom_hbond_atom_site_label_A
_geom_hbond_distance_DH
_geom_hbond_distance_HA
_geom_hbond_distance_DA
_geom_hbond_angle_DHA
_geom_hbond_site_symmetry_A
O1 H1 O3 0.82 1.92 2.715(4) 164.3 2_666
O2 H2 O4 0.82 1.89 2.698(4) 167.5 2_755
